data_4310803
loop_
_publ_author_name
'Feng-Xian Liu'
'Catherine Marchal-Roch'
'Philippe Bouchard'
'J\'er\^ome Marrot'
'Jean-Pierre Simonato'
'Gilbert Herv\'e'
'Francis S\'echeresse'

_publ_contact_author
;
        Dr. F. X. Liu
        Institut Lavoisier, IREM, UMR CNRS C 8637
        Universit\'e de Versailles Saint-Quentin-en-Yvelines
        45 Avenue des Etats Unis
        78035 Versailles cedex
        France
;
_publ_contact_author_email liu@chimie.uvsq.fr
_publ_contact_author_fax '(33) 1 39 25 43 81'
_publ_contact_author_phone '(33) 1 39 25 43 90'
_publ_section_title
;
 [Ag6(PMo10V2O40)](CH3COO).8H2O: A 3D Macrocationic Polyoxometallic Keggin
 Complex
;
_journal_name_full 'Inorganic Chemistry'
_journal_page_first 2240
_journal_page_last 2242
_journal_paper_doi 10.1021/ic035313k
_journal_volume 43
_journal_year 2004
_chemical_formula_sum 'Ag6 Mo10 O50 P V2'
_chemical_formula_weight 2539.47
_chemical_name_systematic
;
   ?
;
_space_group_IT_number 15
_symmetry_cell_setting monoclinic
_symmetry_space_group_name_Hall '-C 2yc'
_symmetry_space_group_name_H-M 'C 1 2/c 1'
_atom_sites_solution_hydrogens geom
_atom_sites_solution_primary direct
_atom_sites_solution_secondary difmap
_audit_creation_method SHELXL-97
_cell_angle_alpha 90.00
_cell_angle_beta 109.2190(10)
_cell_angle_gamma 90.00
_cell_formula_units_Z 4
_cell_length_a 16.0157(4)
_cell_length_b 14.5507(4)
_cell_length_c 18.0452(4)
_cell_measurement_reflns_used 7507
_cell_measurement_temperature 293(2)
_cell_volume 3970.88(17)
_computing_cell_refinement 'Bruker SMART'
_computing_data_collection 'Bruker SMART'
_computing_data_reduction 'Bruker SHELXTL'
_computing_molecular_graphics 'Bruker SHELXTL'
_computing_publication_material 'Bruker SHELXTL'
_computing_structure_refinement 'SHELXL-97 (Sheldrick, 1997)'
_computing_structure_solution 'SHELXS-97 (Sheldrick, 1990)'
_diffrn_ambient_temperature 293(2)
_diffrn_measured_fraction_theta_full 0.908
_diffrn_measured_fraction_theta_max 0.908
_diffrn_measurement_device_type 'CCD area detector'
_diffrn_measurement_method 'phi and omega scans'
_diffrn_radiation_monochromator graphite
_diffrn_radiation_source 'fine-focus sealed tube'
_diffrn_radiation_type MoK\a
_diffrn_radiation_wavelength 0.71073
_diffrn_reflns_av_R_equivalents 0.0476
_diffrn_reflns_av_sigmaI/netI 0.0619
_diffrn_reflns_limit_h_max 22
_diffrn_reflns_limit_h_min -21
_diffrn_reflns_limit_k_max 13
_diffrn_reflns_limit_k_min -20
_diffrn_reflns_limit_l_max 23
_diffrn_reflns_limit_l_min -21
_diffrn_reflns_number 13623
_diffrn_reflns_theta_full 29.81
_diffrn_reflns_theta_max 29.81
_diffrn_reflns_theta_min 1.94
_diffrn_standards_decay_% 0
_diffrn_standards_interval_count 0
_diffrn_standards_interval_time 0
_diffrn_standards_number 0
_exptl_absorpt_coefficient_mu 6.547
_exptl_absorpt_correction_T_max 0.8802
_exptl_absorpt_correction_T_min 0.3853
_exptl_absorpt_correction_type multi-scan
_exptl_absorpt_process_details 'SADABS (Sheldrick, 1996)'
_exptl_crystal_colour red
_exptl_crystal_density_diffrn 4.248
_exptl_crystal_density_method 'not measured'
_exptl_crystal_description needle
_exptl_crystal_F_000 4652
_exptl_crystal_size_max 0.18
_exptl_crystal_size_mid 0.04
_exptl_crystal_size_min 0.02
_refine_diff_density_max 2.509
_refine_diff_density_min -2.583
_refine_diff_density_rms 0.333
_refine_ls_extinction_coef 0.000078(14)
_refine_ls_extinction_expression Fc^*^=kFc[1+0.001xFc^2^\l^3^/sin(2\q)]^-1/4^
_refine_ls_extinction_method SHELXL
_refine_ls_goodness_of_fit_ref 1.043
_refine_ls_hydrogen_treatment mixed
_refine_ls_matrix_type full
_refine_ls_number_parameters 333
_refine_ls_number_reflns 5166
_refine_ls_number_restraints 0
_refine_ls_restrained_S_all 1.043
_refine_ls_R_factor_all 0.1142
_refine_ls_R_factor_gt 0.0673
_refine_ls_shift/su_max 0.009
_refine_ls_shift/su_mean 0.000
_refine_ls_structure_factor_coef Fsqd
_refine_ls_weighting_details 'calc w=1/[\s^2^(Fo^2^)+(0.1108P)^2^+80.3570P] where P=(Fo^2^+2Fc^2^)/3'
_refine_ls_weighting_scheme calc
_refine_ls_wR_factor_gt 0.1773
_refine_ls_wR_factor_ref 0.2115
_reflns_number_gt 3185
_reflns_number_total 5166
_reflns_threshold_expression >2sigma(I)
_cod_data_source_file ic035313ksi20031113_112015.cif
_cod_data_source_block agpv2
_cod_depositor_comments
;
The following automatic conversions were performed:
'_symmetry_cell_setting' value 'Monoclinic' changed to 'monoclinic'
according to '/home/saulius/struct/CIF-dictionaries/cif_core.dic'
dictionary named 'cif_core.dic' version 2.4.1 from 2010-06-29.

Automatic conversion script
Id: cif_fix_enum 1527 2010-12-29 10:47:43Z saulius 
;
_cod_database_code 4310803

loop_
_symmetry_equiv_pos_as_xyz
'x, y, z'
'-x, y, -z+1/2'
'x+1/2, y+1/2, z'
'-x+1/2, y+1/2, -z+1/2'
'-x, -y, -z'
'x, -y, z-1/2'
'-x+1/2, -y+1/2, -z'
'x+1/2, -y+1/2, z-1/2'

loop_
_atom_site_label
_atom_site_type_symbol
_atom_site_fract_x
_atom_site_fract_y
_atom_site_fract_z
_atom_site_U_iso_or_equiv
_atom_site_adp_type
_atom_site_occupancy
_atom_site_symmetry_multiplicity
_atom_site_calc_flag
_atom_site_refinement_flags
_atom_site_disorder_assembly
_atom_site_disorder_group
Ag1 Ag 0.5000 0.74229(5) -0.2500 0.04465(17) Uani 1 2 d S . .
Ag2 Ag 0.64217(3) 0.45150(3) 0.08553(3) 0.05085(13) Uani 1 1 d . . .
Ag3 Ag 0.56648(3) 0.94733(4) 0.12293(3) 0.06138(15) Uani 1 1 d . . .
Ag4 Ag 0.5000 0.43864(7) -0.2500 0.1074(4) Uani 1 2 d S . .
Mo1 Mo 0.59769(3) 0.69809(3) 0.09970(3) 0.03349(12) Uani 0.83 1 d P . .
V1 V 0.59769(3) 0.69809(3) 0.09970(3) 0.03349(12) Uani 0.17 1 d P . .
Mo2 Mo 0.53233(3) 0.83883(3) -0.06863(3) 0.03089(12) Uani 0.83 1 d P . .
V2 V 0.53233(3) 0.83883(3) -0.06863(3) 0.03089(12) Uani 0.17 1 d P . .
Mo3 Mo 0.57055(3) 0.60039(3) -0.08630(3) 0.03305(12) Uani 0.83 1 d P . .
V3 V 0.57055(3) 0.60039(3) -0.08630(3) 0.03305(12) Uani 0.17 1 d P . .
Mo4 Mo 0.81715(3) 0.60800(3) 0.17068(2) 0.02953(12) Uani 0.83 1 d P . .
V4 V 0.81715(3) 0.60800(3) 0.17068(2) 0.02953(12) Uani 0.17 1 d P . .
Mo5 Mo 0.71152(3) 0.98857(3) 0.01745(2) 0.03029(11) Uani 0.83 1 d P . .
V5 V 0.71152(3) 0.98857(3) 0.01745(2) 0.03029(11) Uani 0.17 1 d P . .
Mo6 Mo 0.77928(3) 0.84631(3) 0.18862(2) 0.03321(12) Uani 0.83 1 d P . .
V6 V 0.77928(3) 0.84631(3) 0.18862(2) 0.03321(12) Uani 0.17 1 d P . .
P1 P 0.7500 0.7500 0.0000 0.0157(3) Uani 1 2 d S . .
O1 O 0.5312(3) 0.6755(3) 0.1445(2) 0.0497(13) Uani 1 1 d . . .
O2 O 0.5362(4) 0.7905(3) 0.0300(2) 0.0704(16) Uani 1 1 d . . .
O3 O 0.6654(3) 0.7936(3) 0.1639(4) 0.092(2) Uani 1 1 d . . .
O4 O 0.5630(4) 0.6120(3) 0.0144(2) 0.0652(16) Uani 1 1 d . . .
O5 O 0.6925(3) 0.6145(3) 0.1510(4) 0.078(2) Uani 1 1 d . . .
O6 O 0.4321(3) 0.8783(3) -0.1014(2) 0.0597(13) Uani 1 1 d . . .
O7 O 0.5127(4) 0.7187(3) -0.1101(2) 0.0720(16) Uani 1 1 d . . .
O8 O 0.5951(3) 0.9414(3) -0.0129(2) 0.0658(13) Uani 1 1 d . . .
O9 O 0.5748(2) 0.8709(3) -0.1525(2) 0.0646(13) Uani 1 1 d . . .
O10 O 0.4862(2) 0.5329(3) -0.1313(2) 0.0476(12) Uani 1 1 d . . .
O11 O 0.6618(2) 0.5168(4) -0.0471(2) 0.0827(15) Uani 1 1 d . . .
O12 O 0.6126(2) 0.6209(4) -0.1731(2) 0.0843(15) Uani 1 1 d . . .
O13 O 0.8501(3) 0.5408(3) 0.2474(2) 0.0508(12) Uani 1 1 d . . .
O14 O 0.8289(2) 0.7260(3) 0.2160(3) 0.0762(18) Uani 1 1 d . . .
O15 O 0.7087(3) 0.9801(3) -0.0868(2) 0.0652(13) Uani 1 1 d . . .
O16 O 0.6973(2) 1.0954(3) 0.0264(2) 0.0560(12) Uani 1 1 d . . .
O17 O 0.7246(3) 0.9423(4) 0.1209(2) 0.0846(16) Uani 1 1 d . . .
O18 O 0.7959(3) 0.8902(3) 0.2758(2) 0.0445(11) Uani 1 1 d . . .
O19 O 0.6559(4) 0.7331(4) -0.0113(3) 0.0248(16) Uani 0.50 1 d P . .
O20 O 0.6928(3) 0.8316(4) -0.0371(3) 0.0207(14) Uani 0.50 1 d P . .
O21 O 0.7179(4) 0.6632(4) -0.0512(3) 0.0280(16) Uani 0.50 1 d P . .
O22 O 0.7597(3) 0.7692(4) -0.0810(3) 0.0238(15) Uani 0.50 1 d P . .
O1W O 0.8371(3) 1.1946(3) -0.0436(3) 0.0752(16) Uani 1 1 d . . .
O2W O 0.5424(3) 0.8931(4) 0.3302(3) 0.0737(17) Uani 1 1 d . . .
O3W O 0.8466(5) 0.9028(4) -0.2966(3) 0.104(2) Uani 1 1 d . . .
O4W O 0.8410(3) 1.2442(4) 0.1031(4) 0.087(2) Uani 1 1 d . . .
O5W O 0.7839(5) 1.2966(6) -0.1488(4) 0.166(3) Uani 1 1 d . . .

loop_
_atom_site_aniso_label
_atom_site_aniso_U_11
_atom_site_aniso_U_22
_atom_site_aniso_U_33
_atom_site_aniso_U_23
_atom_site_aniso_U_13
_atom_site_aniso_U_12
Ag1 0.0408(3) 0.0522(3) 0.0315(2) 0.000 -0.0010(2) 0.000
Ag2 0.0588(2) 0.0449(2) 0.0550(2) 0.00502(19) 0.02692(16) -0.0073(2)
Ag3 0.0688(2) 0.0538(3) 0.0724(2) -0.0031(2) 0.03785(18) 0.0065(2)
Ag4 0.2088(8) 0.0617(5) 0.0822(4) 0.000 0.0891(4) 0.000
Mo1 0.03523(18) 0.0290(2) 0.04290(19) 0.00081(18) 0.02180(15) -0.00064(18)
V1 0.03523(18) 0.0290(2) 0.04290(19) 0.00081(18) 0.02180(15) -0.00064(18)
Mo2 0.02773(17) 0.0310(2) 0.03283(19) 0.00171(18) 0.00852(15) 0.00586(18)
V2 0.02773(17) 0.0310(2) 0.03283(19) 0.00171(18) 0.00852(15) 0.00586(18)
Mo3 0.03164(19) 0.0349(2) 0.03006(19) -0.00034(18) 0.00666(16) -0.00932(18)
V3 0.03164(19) 0.0349(2) 0.03006(19) -0.00034(18) 0.00666(16) -0.00932(18)
Mo4 0.03179(19) 0.0252(2) 0.02760(18) 0.00581(16) 0.00438(15) 0.00091(17)
V4 0.03179(19) 0.0252(2) 0.02760(18) 0.00581(16) 0.00438(15) 0.00091(17)
Mo5 0.03891(19) 0.0224(2) 0.03212(18) 0.00120(16) 0.01512(15) 0.00328(18)
V5 0.03891(19) 0.0224(2) 0.03212(18) 0.00120(16) 0.01512(15) 0.00328(18)
Mo6 0.03446(19) 0.0387(2) 0.02422(17) -0.00801(17) 0.00656(15) 0.00628(19)
V6 0.03446(19) 0.0387(2) 0.02422(17) -0.00801(17) 0.00656(15) 0.00628(19)
P1 0.0132(5) 0.0167(6) 0.0159(5) 0.0001(5) 0.0032(4) -0.0015(5)
O1 0.061(2) 0.0303(18) 0.048(2) 0.0062(17) 0.0049(18) -0.0022(18)
O2 0.145(4) 0.038(2) 0.0281(15) 0.0019(16) 0.0287(19) 0.007(3)
O3 0.035(2) 0.043(2) 0.176(5) -0.031(3) 0.004(3) 0.007(2)
O4 0.132(4) 0.031(2) 0.0338(17) 0.0107(15) 0.0282(19) 0.014(2)
O5 0.0321(19) 0.0259(19) 0.149(5) -0.024(2) -0.007(3) 0.0030(17)
O6 0.0520(19) 0.086(3) 0.0373(17) -0.012(2) 0.0100(15) 0.026(2)
O7 0.164(4) 0.0226(18) 0.0379(16) 0.0061(15) 0.0455(19) 0.012(2)
O8 0.065(2) 0.090(3) 0.0501(18) -0.026(2) 0.0298(15) -0.047(2)
O9 0.0625(18) 0.091(3) 0.0521(18) -0.028(2) 0.0344(14) -0.0519(19)
O10 0.0394(18) 0.0341(19) 0.057(2) 0.0073(17) -0.0007(17) -0.0099(16)
O11 0.0438(17) 0.149(4) 0.0665(19) 0.070(2) 0.0330(14) 0.041(2)
O12 0.0453(17) 0.147(4) 0.0745(19) 0.076(2) 0.0389(14) 0.041(2)
O13 0.0471(19) 0.068(3) 0.0307(16) 0.0081(17) 0.0036(15) -0.012(2)
O14 0.0298(18) 0.038(2) 0.149(4) -0.030(3) 0.013(2) -0.0023(17)
O15 0.0587(18) 0.096(3) 0.0476(18) -0.029(2) 0.0267(14) -0.0542(19)
O16 0.0519(17) 0.054(3) 0.077(2) -0.006(2) 0.0406(14) 0.0016(18)
O17 0.0412(18) 0.158(4) 0.0614(19) 0.068(2) 0.0259(15) 0.030(2)
O18 0.0495(19) 0.041(2) 0.0398(17) -0.0093(16) 0.0108(15) 0.0005(17)
O19 0.023(2) 0.028(3) 0.021(2) 0.002(2) 0.0037(19) -0.004(2)
O20 0.020(2) 0.020(3) 0.022(2) 0.009(2) 0.0065(18) 0.003(2)
O21 0.025(2) 0.032(3) 0.026(3) 0.008(2) 0.007(2) 0.001(3)
O22 0.022(2) 0.028(3) 0.028(2) -0.002(2) 0.0163(17) -0.002(2)
O1W 0.071(2) 0.050(3) 0.119(3) -0.011(3) 0.051(2) -0.011(2)
O2W 0.081(3) 0.070(3) 0.075(3) -0.003(2) 0.032(2) -0.001(3)
O3W 0.152(5) 0.106(4) 0.051(3) 0.021(3) 0.029(3) 0.057(4)
O4W 0.052(2) 0.074(3) 0.119(4) 0.021(3) 0.005(3) -0.009(3)
O5W 0.186(5) 0.229(7) 0.116(3) -0.114(4) 0.094(3) -0.090(5)

loop_
_atom_type_symbol
_atom_type_description
_atom_type_scat_dispersion_real
_atom_type_scat_dispersion_imag
_atom_type_scat_source
O O 0.0106 0.0060 'International Tables Vol C Tables 4.2.6.8 and 6.1.1.4'
P P 0.1023 0.0942 'International Tables Vol C Tables 4.2.6.8 and 6.1.1.4'
V V 0.3005 0.5294 'International Tables Vol C Tables 4.2.6.8 and 6.1.1.4'
Mo Mo -1.6832 0.6857 'International Tables Vol C Tables 4.2.6.8 and 6.1.1.4'
Ag Ag -0.8971 1.1015 'International Tables Vol C Tables 4.2.6.8 and 6.1.1.4'

loop_
_geom_angle_atom_site_label_1
_geom_angle_atom_site_label_2
_geom_angle_atom_site_label_3
_geom_angle
_geom_angle_site_symmetry_1
_geom_angle_site_symmetry_3
_geom_angle_publ_flag
O7 Ag1 O7 164.15(18) 2_654 . ?
O7 Ag1 O9 131.06(14) 2_654 . ?
O7 Ag1 O9 62.82(14) . . ?
O7 Ag1 O9 62.82(14) 2_654 2_654 ?
O7 Ag1 O9 131.06(14) . 2_654 ?
O9 Ag1 O9 86.92(19) . 2_654 ?
O7 Ag1 O12 63.30(15) 2_654 2_654 ?
O7 Ag1 O12 105.10(15) . 2_654 ?
O9 Ag1 O12 161.82(14) . 2_654 ?
O9 Ag1 O12 92.54(14) 2_654 2_654 ?
O7 Ag1 O12 105.10(15) 2_654 . ?
O7 Ag1 O12 63.30(15) . . ?
O9 Ag1 O12 92.54(14) . . ?
O9 Ag1 O12 161.82(14) 2_654 . ?
O12 Ag1 O12 93.5(2) 2_654 . ?
O7 Ag1 O14 89.50(19) 2_654 7_665 ?
O7 Ag1 O14 93.26(18) . 7_665 ?
O9 Ag1 O14 60.13(15) . 7_665 ?
O9 Ag1 O14 104.16(14) 2_654 7_665 ?
O12 Ag1 O14 137.05(15) 2_654 7_665 ?
O12 Ag1 O14 60.48(15) . 7_665 ?
O7 Ag1 O14 93.26(18) 2_654 8_465 ?
O7 Ag1 O14 89.50(19) . 8_465 ?
O9 Ag1 O14 104.16(14) . 8_465 ?
O9 Ag1 O14 60.13(15) 2_654 8_465 ?
O12 Ag1 O14 60.48(15) 2_654 8_465 ?
O12 Ag1 O14 137.05(15) . 8_465 ?
O14 Ag1 O14 159.89(18) 7_665 8_465 ?
O1W Ag2 O10 114.76(16) 7_665 5_665 ?
O1W Ag2 O18 87.05(16) 7_665 4_645 ?
O10 Ag2 O18 78.44(13) 5_665 4_645 ?
O1W Ag2 O15 97.17(17) 7_665 7_665 ?
O10 Ag2 O15 146.42(14) 5_665 7_665 ?
O18 Ag2 O15 93.83(13) 4_645 7_665 ?
O1W Ag2 O5 155.53(15) 7_665 . ?
O10 Ag2 O5 86.19(15) 5_665 . ?
O18 Ag2 O5 84.96(15) 4_645 . ?
O15 Ag2 O5 60.45(16) 7_665 . ?
O1W Ag2 O11 87.83(19) 7_665 . ?
O10 Ag2 O11 128.34(12) 5_665 . ?
O18 Ag2 O11 151.93(12) 4_645 . ?
O15 Ag2 O11 59.50(12) 7_665 . ?
O5 Ag2 O11 88.43(18) . . ?
O1W Ag2 O4 135.78(15) 7_665 . ?
O10 Ag2 O4 76.84(15) 5_665 . ?
O18 Ag2 O4 136.66(13) 4_645 . ?
O15 Ag2 O4 87.71(15) 7_665 . ?
O5 Ag2 O4 58.47(13) . . ?
O11 Ag2 O4 57.16(15) . . ?
O2W Ag3 O17 150.29(17) 2_655 . ?
O2W Ag3 O6 115.94(17) 2_655 5_675 ?
O17 Ag3 O6 88.19(17) . 5_675 ?
O2W Ag3 O8 135.31(15) 2_655 . ?
O17 Ag3 O8 60.54(12) . . ?
O6 Ag3 O8 83.05(15) 5_675 . ?
O2W Ag3 O13 94.22(16) 2_655 4_655 ?
O17 Ag3 O13 79.23(14) . 4_655 ?
O6 Ag3 O13 66.45(12) 5_675 4_655 ?
O8 Ag3 O13 130.11(14) . 4_655 ?
O2W Ag3 O3 93.55(19) 2_655 . ?
O17 Ag3 O3 58.89(18) . . ?
O6 Ag3 O3 145.76(14) 5_675 . ?
O8 Ag3 O3 87.82(19) . . ?
O13 Ag3 O3 95.93(15) 4_655 . ?
O2W Ag3 O2 86.45(18) 2_655 . ?
O17 Ag3 O2 86.79(18) . . ?
O6 Ag3 O2 136.76(12) 5_675 . ?
O8 Ag3 O2 57.42(15) . . ?
O13 Ag3 O2 152.84(13) 4_655 . ?
O3 Ag3 O2 56.97(15) . . ?
O3W Ag4 O3W 154.7(3) 3_445 4_644 ?
O3W Ag4 O10 92.79(17) 3_445 . ?
O3W Ag4 O10 100.45(16) 4_644 . ?
O3W Ag4 O10 100.45(16) 3_445 2_654 ?
O3W Ag4 O10 92.79(17) 4_644 2_654 ?
O10 Ag4 O10 116.67(18) . 2_654 ?
O3W Ag4 O1 91.47(17) 3_445 6_565 ?
O3W Ag4 O1 72.79(16) 4_644 6_565 ?
O10 Ag4 O1 171.14(11) . 6_565 ?
O10 Ag4 O1 70.08(12) 2_654 6_565 ?
O3W Ag4 O1 72.79(16) 3_445 5_665 ?
O3W Ag4 O1 91.47(17) 4_644 5_665 ?
O10 Ag4 O1 70.08(12) . 5_665 ?
O10 Ag4 O1 171.14(11) 2_654 5_665 ?
O1 Ag4 O1 103.87(18) 6_565 5_665 ?
O1 Mo1 O2 101.5(2) . . ?
O1 Mo1 O3 100.7(2) . . ?
O2 Mo1 O3 87.3(2) . . ?
O1 Mo1 O4 102.1(2) . . ?
O2 Mo1 O4 88.89(17) . . ?
O3 Mo1 O4 157.1(3) . . ?
O1 Mo1 O5 100.5(2) . . ?
O2 Mo1 O5 158.0(3) . . ?
O3 Mo1 O5 88.15(18) . . ?
O4 Mo1 O5 87.0(2) . . ?
O1 Mo1 O22 158.16(17) . 7_665 ?
O2 Mo1 O22 94.3(2) . 7_665 ?
O3 Mo1 O22 64.8(2) . 7_665 ?
O4 Mo1 O22 93.0(2) . 7_665 ?
O5 Mo1 O22 64.4(2) . 7_665 ?
O6 Mo2 O7 99.6(2) . . ?
O6 Mo2 O8 101.7(2) . . ?
O7 Mo2 O8 158.6(2) . . ?
O6 Mo2 O2 101.3(2) . . ?
O7 Mo2 O2 88.74(18) . . ?
O8 Mo2 O2 86.91(19) . . ?
O6 Mo2 O9 101.1(2) . . ?
O7 Mo2 O9 88.2(2) . . ?
O8 Mo2 O9 87.89(19) . . ?
O2 Mo2 O9 157.6(2) . . ?
O6 Mo2 O20 159.8(2) . . ?
O7 Mo2 O20 94.5(2) . . ?
O8 Mo2 O20 64.97(19) . . ?
O2 Mo2 O20 93.4(2) . . ?
O9 Mo2 O20 64.75(17) . . ?
O6 Mo2 O19 160.2(2) . . ?
O7 Mo2 O19 65.93(19) . . ?
O8 Mo2 O19 93.25(19) . . ?
O2 Mo2 O19 66.3(2) . . ?
O9 Mo2 O19 92.2(2) . . ?
O20 Mo2 O19 40.0(2) . . ?
O10 Mo3 O11 102.3(2) . . ?
O10 Mo3 O4 103.2(2) . . ?
O11 Mo3 O4 89.0(2) . . ?
O10 Mo3 O12 98.1(2) . . ?
O11 Mo3 O12 88.2(2) . . ?
O4 Mo3 O12 158.7(2) . . ?
O10 Mo3 O7 99.51(19) . . ?
O11 Mo3 O7 158.2(2) . . ?
O4 Mo3 O7 87.45(18) . . ?
O12 Mo3 O7 87.3(2) . . ?
O10 Mo3 O21 157.7(2) . . ?
O11 Mo3 O21 64.4(2) . . ?
O4 Mo3 O21 94.7(2) . . ?
O12 Mo3 O21 65.17(19) . . ?
O7 Mo3 O21 94.4(2) . . ?
O10 Mo3 O19 160.3(2) . . ?
O11 Mo3 O19 94.5(2) . . ?
O4 Mo3 O19 66.5(2) . . ?
O12 Mo3 O19 92.6(2) . . ?
O7 Mo3 O19 64.42(18) . . ?
O21 Mo3 O19 41.4(2) . . ?
O13 Mo4 O14 102.6(2) . . ?
O13 Mo4 O9 100.7(2) . 7_665 ?
O14 Mo4 O9 87.8(2) . 7_665 ?
O13 Mo4 O5 102.3(2) . . ?
O14 Mo4 O5 89.10(18) . . ?
O9 Mo4 O5 156.9(2) 7_665 . ?
O13 Mo4 O15 101.2(2) . 7_665 ?
O14 Mo4 O15 156.2(2) . 7_665 ?
O9 Mo4 O15 86.79(18) 7_665 7_665 ?
O5 Mo4 O15 86.9(2) . 7_665 ?
O13 Mo4 O22 161.2(2) . 7_665 ?
O14 Mo4 O22 65.1(2) . 7_665 ?
O9 Mo4 O22 93.24(19) 7_665 7_665 ?
O5 Mo4 O22 64.8(2) . 7_665 ?
O15 Mo4 O22 92.01(18) 7_665 7_665 ?
O16 Mo5 O15 102.1(2) . . ?
O16 Mo5 O8 102.9(2) . . ?
O15 Mo5 O8 89.43(18) . . ?
O16 Mo5 O11 100.7(2) . 7_665 ?
O15 Mo5 O11 87.19(17) . 7_665 ?
O8 Mo5 O11 156.3(2) . 7_665 ?
O16 Mo5 O17 102.6(2) . . ?
O15 Mo5 O17 155.3(2) . . ?
O8 Mo5 O17 86.31(18) . . ?
O11 Mo5 O17 87.03(18) 7_665 . ?
O16 Mo5 O21 157.28(18) . 7_665 ?
O15 Mo5 O21 92.7(2) . 7_665 ?
O8 Mo5 O21 94.3(2) . 7_665 ?
O11 Mo5 O21 62.5(2) 7_665 7_665 ?
O17 Mo5 O21 63.5(2) . 7_665 ?
O16 Mo5 O20 160.90(17) . . ?
O15 Mo5 O20 65.0(2) . . ?
O8 Mo5 O20 64.5(2) . . ?
O11 Mo5 O20 93.0(2) 7_665 . ?
O17 Mo5 O20 91.3(2) . . ?
O21 Mo5 O20 41.78(17) 7_665 . ?
O18 Mo6 O17 103.2(2) . . ?
O18 Mo6 O3 102.9(3) . . ?
O17 Mo6 O3 86.6(2) . . ?
O18 Mo6 O12 100.1(2) . 7_665 ?
O17 Mo6 O12 88.3(2) . 7_665 ?
O3 Mo6 O12 157.0(3) . 7_665 ?
O18 Mo6 O14 100.7(2) . . ?
O17 Mo6 O14 156.0(2) . . ?
O3 Mo6 O14 88.64(18) . . ?
O12 Mo6 O14 87.0(2) 7_665 . ?
O18 Mo6 O22 159.0(2) . 7_665 ?
O17 Mo6 O22 92.9(2) . 7_665 ?
O3 Mo6 O22 64.4(2) . 7_665 ?
O12 Mo6 O22 93.5(2) 7_665 7_665 ?
O14 Mo6 O22 64.0(2) . 7_665 ?
O18 Mo6 O21 157.7(2) . 7_665 ?
O17 Mo6 O21 63.3(2) . 7_665 ?
O3 Mo6 O21 94.3(3) . 7_665 ?
O12 Mo6 O21 63.48(18) 7_665 7_665 ?
O14 Mo6 O21 93.7(2) . 7_665 ?
O22 Mo6 O21 43.1(2) 7_665 7_665 ?
O19 P1 O19 180.0(6) . 7_665 ?
O19 P1 O20 68.1(3) . . ?
O19 P1 O20 111.9(3) 7_665 . ?
O19 P1 O20 111.9(3) . 7_665 ?
O19 P1 O20 68.1(3) 7_665 7_665 ?
O20 P1 O20 180.000(1) . 7_665 ?
O19 P1 O22 108.4(3) . . ?
O19 P1 O22 71.6(3) 7_665 . ?
O20 P1 O22 71.0(3) . . ?
O20 P1 O22 109.0(3) 7_665 . ?
O19 P1 O22 71.6(3) . 7_665 ?
O19 P1 O22 108.4(3) 7_665 7_665 ?
O20 P1 O22 109.0(3) . 7_665 ?
O20 P1 O22 71.0(3) 7_665 7_665 ?
O22 P1 O22 180.0(4) . 7_665 ?
O19 P1 O21 70.0(3) . . ?
O19 P1 O21 110.0(3) 7_665 . ?
O20 P1 O21 110.0(3) . . ?
O20 P1 O21 70.0(3) 7_665 . ?
O22 P1 O21 72.6(3) . . ?
O22 P1 O21 107.4(3) 7_665 . ?
O19 P1 O21 110.0(3) . 7_665 ?
O19 P1 O21 70.0(3) 7_665 7_665 ?
O20 P1 O21 70.0(3) . 7_665 ?
O20 P1 O21 110.0(3) 7_665 7_665 ?
O22 P1 O21 107.4(3) . 7_665 ?
O22 P1 O21 72.6(3) 7_665 7_665 ?
O21 P1 O21 180.0(5) . 7_665 ?
Mo1 O2 Mo2 137.8(3) . . ?
Mo1 O2 Ag3 103.55(15) . . ?
Mo2 O2 Ag3 101.96(18) . . ?
Mo6 O3 Mo1 138.7(4) . . ?
Mo6 O3 Ag3 99.32(19) . . ?
Mo1 O3 Ag3 105.85(18) . . ?
Mo3 O4 Mo1 138.1(3) . . ?
Mo3 O4 Ag2 102.05(19) . . ?
Mo1 O4 Ag2 102.21(15) . . ?
Mo4 O5 Mo1 136.9(3) . . ?
Mo4 O5 Ag2 100.60(19) . . ?
Mo1 O5 Ag2 105.93(18) . . ?
Mo2 O6 Ag3 110.4(2) . 5_675 ?
Mo2 O7 Mo3 137.0(2) . . ?
Mo2 O7 Ag1 102.80(17) . . ?
Mo3 O7 Ag1 102.74(19) . . ?
Mo5 O8 Mo2 137.8(3) . . ?
Mo5 O8 Ag3 100.10(15) . . ?
Mo2 O8 Ag3 107.2(2) . . ?
V4 O9 Mo4 0.00(4) 7_665 7_665 ?
V4 O9 Mo2 139.70(19) 7_665 . ?
Mo4 O9 Mo2 139.70(19) 7_665 . ?
V4 O9 Ag1 104.22(19) 7_665 . ?
Mo4 O9 Ag1 104.22(19) 7_665 . ?
Mo2 O9 Ag1 99.04(18) . . ?
Mo3 O10 Ag2 114.7(2) . 5_665 ?
Mo3 O10 Ag4 116.1(2) . . ?
Ag2 O10 Ag4 128.85(14) 5_665 . ?
Mo3 O11 V5 139.5(3) . 7_665 ?
Mo3 O11 Mo5 139.5(3) . 7_665 ?
V5 O11 Mo5 0.00(3) 7_665 7_665 ?
Mo3 O11 Ag2 105.27(19) . . ?
V5 O11 Ag2 99.18(15) 7_665 . ?
Mo5 O11 Ag2 99.18(15) 7_665 . ?
V6 O12 Mo6 0.00(4) 7_665 7_665 ?
V6 O12 Mo3 137.6(2) 7_665 . ?
Mo6 O12 Mo3 137.6(2) 7_665 . ?
V6 O12 Ag1 104.9(2) 7_665 . ?
Mo6 O12 Ag1 104.9(2) 7_665 . ?
Mo3 O12 Ag1 100.04(19) . . ?
Mo4 O14 Mo6 138.2(3) . . ?
Mo5 O15 V4 139.8(3) . 7_665 ?
Mo5 O15 Mo4 139.8(3) . 7_665 ?
V4 O15 Mo4 0.00(3) 7_665 7_665 ?
Mo5 O15 Ag2 104.48(15) . 7_665 ?
V4 O15 Ag2 102.90(19) 7_665 7_665 ?
Mo4 O15 Ag2 102.90(19) 7_665 7_665 ?
Mo6 O17 Mo5 140.3(3) . . ?
Mo6 O17 Ag3 105.5(2) . . ?
Mo5 O17 Ag3 102.26(15) . . ?
Mo6 O18 Ag2 167.1(2) . 4_655 ?
P1 O19 O20 57.1(3) . . ?
P1 O19 O21 57.1(3) . . ?
O20 O19 O21 94.8(4) . . ?
P1 O19 O22 56.1(3) . 7_665 ?
O20 O19 O22 92.8(4) . 7_665 ?
O21 O19 O22 90.9(4) . 7_665 ?
P1 O19 Mo2 127.0(3) . . ?
O20 O19 Mo2 69.8(3) . . ?
O21 O19 Mo2 133.4(3) . . ?
O22 O19 Mo2 132.1(4) 7_665 . ?
P1 O19 Mo3 123.9(3) . . ?
O20 O19 Mo3 133.9(3) . . ?
O21 O19 Mo3 66.9(3) . . ?
O22 O19 Mo3 127.5(4) 7_665 . ?
Mo2 O19 Mo3 91.98(16) . . ?
P1 O20 O19 54.8(3) . . ?
P1 O20 O21 55.9(3) . 7_665 ?
O19 O20 O21 92.3(4) . 7_665 ?
P1 O20 O22 55.3(3) . . ?
O19 O20 O22 90.4(4) . . ?
O21 O20 O22 89.8(4) 7_665 . ?
P1 O20 Mo2 125.0(3) . . ?
O19 O20 Mo2 70.2(3) . . ?
O21 O20 Mo2 133.5(4) 7_665 . ?
O22 O20 Mo2 131.3(3) . . ?
P1 O20 Mo5 124.9(3) . . ?
O19 O20 Mo5 133.6(4) . . ?
O21 O20 Mo5 69.0(3) 7_665 . ?
O22 O20 Mo5 129.7(3) . . ?
Mo2 O20 Mo5 91.91(19) . . ?
P1 O21 O19 52.9(3) . . ?
P1 O21 O20 54.1(3) . 7_665 ?
O19 O21 O20 90.3(4) . 7_665 ?
P1 O21 Mo3 124.7(4) . . ?
O19 O21 Mo3 71.8(3) . . ?
O20 O21 Mo3 133.5(4) 7_665 . ?
P1 O21 Mo5 123.3(3) . 7_665 ?
O19 O21 Mo5 134.6(4) . 7_665 ?
O20 O21 Mo5 69.2(3) 7_665 7_665 ?
Mo3 O21 Mo5 93.1(2) . 7_665 ?
P1 O21 V5 123.3(3) . 7_665 ?
O19 O21 V5 134.6(4) . 7_665 ?
O20 O21 V5 69.2(3) 7_665 7_665 ?
Mo3 O21 V5 93.1(2) . 7_665 ?
Mo5 O21 V5 0.00(2) 7_665 7_665 ?
P1 O21 Mo6 121.7(3) . 7_665 ?
O19 O21 Mo6 130.1(3) . 7_665 ?
O20 O21 Mo6 128.9(4) 7_665 7_665 ?
Mo3 O21 Mo6 93.09(18) . 7_665 ?
Mo5 O21 Mo6 92.2(2) 7_665 7_665 ?
V5 O21 Mo6 92.2(2) 7_665 7_665 ?
P1 O22 O19 52.3(3) . 7_665 ?
P1 O22 O20 53.7(3) . . ?
O19 O22 O20 88.6(4) 7_665 . ?
P1 O22 V4 124.8(3) . 7_665 ?
O19 O22 V4 134.3(4) 7_665 7_665 ?
O20 O22 V4 71.1(3) . 7_665 ?
P1 O22 Mo4 124.8(3) . 7_665 ?
O19 O22 Mo4 134.3(4) 7_665 7_665 ?
O20 O22 Mo4 71.1(3) . 7_665 ?
V4 O22 Mo4 0.00(3) 7_665 7_665 ?
P1 O22 Mo1 123.4(2) . 7_665 ?
O19 O22 Mo1 71.2(3) 7_665 7_665 ?
O20 O22 Mo1 133.3(3) . 7_665 ?
V4 O22 Mo1 93.2(2) 7_665 7_665 ?
Mo4 O22 Mo1 93.2(2) 7_665 7_665 ?
P1 O22 V1 123.4(2) . 7_665 ?
O19 O22 V1 71.2(3) 7_665 7_665 ?
O20 O22 V1 133.3(3) . 7_665 ?
V4 O22 V1 93.2(2) 7_665 7_665 ?
Mo4 O22 V1 93.2(2) 7_665 7_665 ?
Mo1 O22 V1 0.00(3) 7_665 7_665 ?
P1 O22 Mo6 122.6(3) . 7_665 ?
O19 O22 Mo6 129.8(4) 7_665 7_665 ?
O20 O22 Mo6 131.3(3) . 7_665 ?
V4 O22 Mo6 92.00(16) 7_665 7_665 ?
Mo4 O22 Mo6 92.00(16) 7_665 7_665 ?
Mo1 O22 Mo6 91.7(2) 7_665 7_665 ?
V1 O22 Mo6 91.7(2) 7_665 7_665 ?

loop_
_geom_bond_atom_site_label_1
_geom_bond_atom_site_label_2
_geom_bond_distance
_geom_bond_site_symmetry_2
_geom_bond_publ_flag
Ag1 O7 2.489(4) 2_654 ?
Ag1 O7 2.489(4) . ?
Ag1 O9 2.578(4) . ?
Ag1 O9 2.578(4) 2_654 ?
Ag1 O12 2.579(5) 2_654 ?
Ag1 O12 2.579(5) . ?
Ag1 O14 2.644(4) 7_665 ?
Ag1 O14 2.644(4) 8_465 ?
Ag2 O1W 2.317(5) 7_665 ?
Ag2 O10 2.466(4) 5_665 ?
Ag2 O18 2.531(4) 4_645 ?
Ag2 O15 2.580(4) 7_665 ?
Ag2 O5 2.654(4) . ?
Ag2 O11 2.688(5) . ?
Ag2 O4 2.764(4) . ?
Ag3 O2W 2.314(6) 2_655 ?
Ag3 O17 2.545(4) . ?
Ag3 O6 2.568(5) 5_675 ?
Ag3 O8 2.639(5) . ?
Ag3 O13 2.655(4) 4_655 ?
Ag3 O3 2.699(5) . ?
Ag3 O2 2.779(4) . ?
Ag4 O3W 2.378(7) 3_445 ?
Ag4 O3W 2.378(7) 4_644 ?
Ag4 O10 2.614(4) . ?
Ag4 O10 2.614(4) 2_654 ?
Ag4 O1 2.694(4) 6_565 ?
Ag4 O1 2.694(4) 5_665 ?
Mo1 O1 1.569(5) . ?
Mo1 O2 1.882(4) . ?
Mo1 O3 1.903(5) . ?
Mo1 O4 1.920(4) . ?
Mo1 O5 1.927(4) . ?
Mo1 O22 2.462(6) 7_665 ?
Mo2 O6 1.621(4) . ?
Mo2 O7 1.887(4) . ?
Mo2 O8 1.893(5) . ?
Mo2 O2 1.895(4) . ?
Mo2 O9 1.910(4) . ?
Mo2 O20 2.445(5) . ?
Mo2 O19 2.451(6) . ?
Mo3 O10 1.650(4) . ?
Mo3 O11 1.853(5) . ?
Mo3 O4 1.868(4) . ?
Mo3 O12 1.921(5) . ?
Mo3 O7 1.935(4) . ?
Mo3 O21 2.413(6) . ?
Mo3 O19 2.493(6) . ?
Mo4 O13 1.634(4) . ?
Mo4 O14 1.885(5) . ?
Mo4 O9 1.890(4) 7_665 ?
Mo4 O5 1.912(4) . ?
Mo4 O15 1.922(4) 7_665 ?
Mo4 O22 2.452(6) 7_665 ?
Mo5 O16 1.588(4) . ?
Mo5 O15 1.871(4) . ?
Mo5 O8 1.891(4) . ?
Mo5 O11 1.923(4) 7_665 ?
Mo5 O17 1.930(4) . ?
Mo5 O21 2.464(6) 7_665 ?
Mo5 O20 2.466(6) . ?
Mo6 O18 1.636(4) . ?
Mo6 O17 1.872(5) . ?
Mo6 O3 1.892(5) . ?
Mo6 O12 1.904(4) 7_665 ?
Mo6 O14 1.919(4) . ?
Mo6 O22 2.488(6) 7_665 ?
Mo6 O21 2.499(6) 7_665 ?
P1 O19 1.473(6) . ?
P1 O19 1.473(6) 7_665 ?
P1 O20 1.515(5) . ?
P1 O20 1.515(5) 7_665 ?
P1 O22 1.546(6) . ?
P1 O22 1.546(6) 7_665 ?
P1 O21 1.549(6) . ?
P1 O21 1.549(6) 7_665 ?
O6 Ag3 2.568(5) 5_675 ?
O9 V4 1.890(4) 7_665 ?
O9 Mo4 1.890(4) 7_665 ?
O10 Ag2 2.466(4) 5_665 ?
O11 V5 1.923(4) 7_665 ?
O11 Mo5 1.923(4) 7_665 ?
O12 V6 1.904(4) 7_665 ?
O12 Mo6 1.904(4) 7_665 ?
O15 V4 1.922(4) 7_665 ?
O15 Mo4 1.922(4) 7_665 ?
O15 Ag2 2.580(4) 7_665 ?
O18 Ag2 2.531(4) 4_655 ?
O19 O20 1.673(8) . ?
O19 O21 1.735(9) . ?
O19 O22 1.767(7) 7_665 ?
O20 O21 1.758(7) 7_665 ?
O20 O22 1.777(8) . ?
O21 O20 1.758(7) 7_665 ?
O21 Mo5 2.464(6) 7_665 ?
O21 V5 2.464(6) 7_665 ?
O21 Mo6 2.499(6) 7_665 ?
O22 O19 1.767(7) 7_665 ?
O22 V4 2.452(6) 7_665 ?
O22 Mo4 2.452(6) 7_665 ?
O22 Mo1 2.462(6) 7_665 ?
O22 V1 2.462(6) 7_665 ?
O22 Mo6 2.488(6) 7_665 ?
O1W Ag2 2.317(5) 7_665 ?
O2W Ag3 2.314(6) 2_655 ?
O3W Ag4 2.378(7) 3 ?
